data_4061233
loop_
_publ_author_name
'Darensbourg, Donald J.'
'Ganguly, Poulomi'
'Billodeaux, Damon R.'

_publ_section_title
;
 Structural Characterization of Several (CO)3(dppp)MnX Derivatives,
 dppp = 1,3-Bis(diphenylphosphino)propane and X = H, OTs, OC2H5, Cl,
 Br, or N3. An Assessment of Their Efficacy for Catalyzing the Coupling
 of Carbon Dioxide and Epoxides
;
_journal_coden_ASTM ORGND7
_journal_issue 25
_journal_name_full Organometallics
_journal_page_first 6025
_journal_page_last 6030
_journal_paper_doi 10.1021/om049352v
_journal_volume 23
_journal_year 2004
_chemical_formula_sum 'C30 H26 Cl Mn O3 P2'
_chemical_formula_weight 586.84
_space_group_IT_number 14
_symmetry_cell_setting monoclinic
_symmetry_space_group_name_Hall '-P 2yn'
_symmetry_space_group_name_H-M 'P 1 21/n 1'
_cell_angle_alpha 90.00
_cell_angle_beta 105.871(3)
_cell_angle_gamma 90.00
_cell_formula_units_Z 4
_cell_length_a 9.9382(18)
_cell_length_b 20.643(3)
_cell_length_c 13.666(3)
_cell_measurement_temperature 110(2)
_cell_volume 2696.8(8)
_diffrn_ambient_temperature 110(2)
_exptl_crystal_density_diffrn 1.445
_cod_depositor_comments
;
The following automatic conversions were performed:
'_symmetry_cell_setting' value 'Monoclinic' changed to 'monoclinic'
according to '/home/saulius/struct/CIF-dictionaries/cif_core.dic'
dictionary named 'cif_core.dic' version 2.4.1 from 2010-06-29.

Automatic conversion script
Id: cif_fix_enum 1527 2010-12-29 10:47:43Z saulius 
;
_cod_original_sg_symbol_H-M 'P 21/n'
_cod_database_code 4061233

loop_
_symmetry_equiv_pos_as_xyz
'x, y, z'
'-x+1/2, y+1/2, -z+1/2'
'-x, -y, -z'
'x-1/2, -y-1/2, z-1/2'

loop_
_atom_site_label
_atom_site_type_symbol
_atom_site_fract_x
_atom_site_fract_y
_atom_site_fract_z
_atom_site_U_iso_or_equiv
_atom_site_adp_type
_atom_site_occupancy
_atom_site_symmetry_multiplicity
_atom_site_calc_flag
_atom_site_refinement_flags
_atom_site_disorder_assembly
_atom_site_disorder_group
Mn1 Mn 0.03178(11) 0.11154(6) 0.26615(8) 0.0318(4) Uani 1 1 d . . .
P1 P 0.1861(2) 0.13446(10) 0.42508(15) 0.0317(5) Uani 1 1 d . . .
P2 P 0.1321(2) 0.00804(9) 0.27028(14) 0.0298(5) Uani 1 1 d . . .
Cl1 Cl -0.1117(2) 0.06916(10) 0.36464(15) 0.0418(6) Uani 1 1 d . . .
O1 O -0.1242(6) 0.2342(3) 0.2606(4) 0.0532(16) Uani 1 1 d . . .
O2 O 0.1991(6) 0.1773(3) 0.1509(4) 0.0480(15) Uani 1 1 d . . .
O3 O -0.1717(6) 0.0751(3) 0.0728(4) 0.0433(14) Uani 1 1 d . . .
C1 C -0.0604(8) 0.1876(4) 0.2639(5) 0.036(2) Uani 1 1 d . . .
C2 C 0.1363(8) 0.1495(4) 0.1983(6) 0.039(2) Uani 1 1 d . . .
C3 C -0.0942(8) 0.0887(4) 0.1493(7) 0.037(2) Uani 1 1 d . . .
C4 C 0.3694(8) 0.1564(3) 0.4387(6) 0.0317(19) Uani 1 1 d . . .
C5 C 0.4347(8) 0.1434(4) 0.3637(6) 0.036(2) Uani 1 1 d . . .
H5 H 0.3801 0.1281 0.2995 0.043 Uiso 1 1 calc R . .
C6 C 0.5768(8) 0.1521(4) 0.3790(7) 0.044(2) Uani 1 1 d . . .
H6 H 0.6195 0.1430 0.3262 0.052 Uiso 1 1 calc R . .
C7 C 0.6559(9) 0.1744(4) 0.4725(7) 0.045(2) Uani 1 1 d . . .
H7 H 0.7538 0.1805 0.4842 0.054 Uiso 1 1 calc R . .
C8 C 0.5938(8) 0.1877(3) 0.5490(6) 0.039(2) Uani 1 1 d . . .
H8 H 0.6493 0.2023 0.6133 0.046 Uiso 1 1 calc R . .
C9 C 0.4508(8) 0.1799(4) 0.5322(6) 0.043(2) Uani 1 1 d . . .
H9 H 0.4080 0.1906 0.5842 0.051 Uiso 1 1 calc R . .
C10 C 0.1255(7) 0.1992(4) 0.4929(6) 0.035(2) Uani 1 1 d . . .
C11 C 0.1325(8) 0.2630(4) 0.4605(6) 0.044(2) Uani 1 1 d . . .
H11 H 0.1752 0.2719 0.4077 0.053 Uiso 1 1 calc R . .
C12 C 0.0780(8) 0.3132(4) 0.5044(7) 0.047(2) Uani 1 1 d . . .
H12 H 0.0790 0.3562 0.4798 0.056 Uiso 1 1 calc R . .
C13 C 0.0213(9) 0.3002(4) 0.5857(7) 0.051(2) Uani 1 1 d . . .
H13 H -0.0133 0.3346 0.6182 0.061 Uiso 1 1 calc R . .
C14 C 0.0158(9) 0.2380(5) 0.6179(6) 0.050(2) Uani 1 1 d . . .
H14 H -0.0231 0.2293 0.6728 0.060 Uiso 1 1 calc R . .
C15 C 0.0657(8) 0.1878(4) 0.5724(6) 0.038(2) Uani 1 1 d . . .
H15 H 0.0594 0.1447 0.5952 0.046 Uiso 1 1 calc R . .
C16 C 0.2143(8) 0.0672(3) 0.5154(5) 0.0332(19) Uani 1 1 d . . .
H16A H 0.2716 0.0825 0.5825 0.040 Uiso 1 1 calc R . .
H16B H 0.1229 0.0529 0.5235 0.040 Uiso 1 1 calc R . .
C17 C 0.2878(7) 0.0091(3) 0.4818(5) 0.0316(18) Uani 1 1 d . . .
H17A H 0.3679 0.0249 0.4585 0.038 Uiso 1 1 calc R . .
H17B H 0.3251 -0.0197 0.5410 0.038 Uiso 1 1 calc R . .
C18 C 0.1894(8) -0.0300(4) 0.3958(5) 0.0335(19) Uani 1 1 d . . .
H18A H 0.1050 -0.0412 0.4174 0.040 Uiso 1 1 calc R . .
H18B H 0.2368 -0.0712 0.3884 0.040 Uiso 1 1 calc R . .
C19 C 0.2818(8) 0.0051(3) 0.2186(5) 0.0325(19) Uani 1 1 d . . .
C20 C 0.2690(8) 0.0313(3) 0.1226(5) 0.0295(18) Uani 1 1 d . . .
H20 H 0.1807 0.0465 0.0831 0.035 Uiso 1 1 calc R . .
C21 C 0.3830(8) 0.0353(4) 0.0848(5) 0.0328(19) Uani 1 1 d . . .
H21 H 0.3721 0.0527 0.0187 0.039 Uiso 1 1 calc R . .
C22 C 0.5134(8) 0.0145(4) 0.1407(6) 0.037(2) Uani 1 1 d . . .
H22 H 0.5921 0.0187 0.1145 0.044 Uiso 1 1 calc R . .
C23 C 0.5273(8) -0.0119(4) 0.2342(6) 0.036(2) Uani 1 1 d . . .
H23 H 0.6167 -0.0263 0.2731 0.044 Uiso 1 1 calc R . .
C24 C 0.4139(8) -0.0184(4) 0.2738(6) 0.0343(19) Uani 1 1 d . . .
H24 H 0.4251 -0.0385 0.3380 0.041 Uiso 1 1 calc R . .
C25 C 0.0220(8) -0.0573(3) 0.2018(5) 0.0309(19) Uani 1 1 d . . .
C26 C -0.1145(8) -0.0646(4) 0.2093(6) 0.037(2) Uani 1 1 d . . .
H26 H -0.1504 -0.0334 0.2467 0.045 Uiso 1 1 calc R . .
C27 C -0.1990(8) -0.1154(4) 0.1646(5) 0.0340(19) Uani 1 1 d . . .
H27 H -0.2905 -0.1197 0.1727 0.041 Uiso 1 1 calc R . .
C28 C -0.1486(8) -0.1601(4) 0.1076(6) 0.037(2) Uani 1 1 d . . .
H28 H -0.2065 -0.1948 0.0749 0.045 Uiso 1 1 calc R . .
C29 C -0.0140(8) -0.1541(4) 0.0985(6) 0.042(2) Uani 1 1 d . . .
H29 H 0.0202 -0.1850 0.0596 0.050 Uiso 1 1 calc R . .
C30 C 0.0709(8) -0.1043(4) 0.1445(6) 0.039(2) Uani 1 1 d . . .
H30 H 0.1635 -0.1014 0.1380 0.047 Uiso 1 1 calc R . .

loop_
_atom_site_aniso_label
_atom_site_aniso_U_11
_atom_site_aniso_U_22
_atom_site_aniso_U_33
_atom_site_aniso_U_23
_atom_site_aniso_U_13
_atom_site_aniso_U_12
Mn1 0.0291(7) 0.0322(8) 0.0327(7) 0.0009(6) 0.0059(5) 0.0009(5)
P1 0.0301(12) 0.0293(12) 0.0331(11) 0.0022(9) 0.0040(10) 0.0015(9)
P2 0.0283(12) 0.0321(13) 0.0284(11) 0.0006(9) 0.0068(9) 0.0006(9)
Cl1 0.0404(12) 0.0457(14) 0.0411(11) -0.0016(10) 0.0139(10) 0.0009(10)
O1 0.053(4) 0.039(4) 0.061(4) 0.000(3) 0.005(3) 0.018(3)
O2 0.048(4) 0.047(4) 0.051(4) 0.006(3) 0.019(3) 0.004(3)
O3 0.044(4) 0.042(4) 0.039(3) -0.002(3) 0.003(3) 0.003(3)
C1 0.038(5) 0.037(5) 0.029(4) -0.002(4) 0.003(4) -0.002(4)
C2 0.032(5) 0.036(5) 0.042(5) -0.003(4) -0.003(4) 0.000(4)
C3 0.024(5) 0.035(5) 0.054(6) 0.004(4) 0.013(4) -0.004(4)
C4 0.034(5) 0.020(4) 0.042(5) 0.001(4) 0.011(4) -0.001(3)
C5 0.022(5) 0.037(5) 0.042(5) 0.003(4) -0.001(4) -0.002(4)
C6 0.032(5) 0.036(5) 0.065(6) 0.003(5) 0.017(5) 0.000(4)
C7 0.029(5) 0.032(5) 0.070(6) 0.005(5) 0.006(5) -0.002(4)
C8 0.025(5) 0.028(5) 0.049(5) 0.003(4) -0.015(4) -0.003(4)
C9 0.048(6) 0.026(5) 0.048(5) -0.001(4) 0.001(5) 0.003(4)
C10 0.028(5) 0.032(5) 0.040(5) 0.000(4) 0.001(4) 0.002(4)
C11 0.036(5) 0.046(6) 0.050(5) -0.008(5) 0.012(4) 0.001(4)
C12 0.043(5) 0.030(5) 0.055(6) 0.006(4) -0.008(5) 0.003(4)
C13 0.048(6) 0.043(6) 0.058(6) -0.011(5) 0.010(5) 0.016(4)
C14 0.046(6) 0.059(7) 0.044(5) -0.009(5) 0.007(5) 0.009(5)
C15 0.033(5) 0.034(5) 0.042(5) -0.001(4) 0.001(4) 0.007(4)
C16 0.035(5) 0.036(5) 0.026(4) -0.001(4) 0.005(4) 0.003(4)
C17 0.021(4) 0.035(5) 0.037(4) -0.001(4) 0.005(4) 0.007(3)
C18 0.037(5) 0.034(5) 0.033(4) -0.001(4) 0.015(4) -0.002(4)
C19 0.036(5) 0.027(5) 0.034(4) -0.006(4) 0.008(4) -0.006(4)
C20 0.029(5) 0.028(5) 0.028(4) 0.001(4) 0.002(4) 0.000(3)
C21 0.039(5) 0.034(5) 0.026(4) 0.005(4) 0.011(4) 0.000(4)
C22 0.029(5) 0.047(5) 0.037(5) 0.004(4) 0.015(4) -0.003(4)
C23 0.027(5) 0.038(5) 0.042(5) -0.008(4) 0.005(4) -0.002(4)
C24 0.028(5) 0.043(5) 0.031(4) 0.004(4) 0.006(4) -0.002(4)
C25 0.031(5) 0.034(5) 0.028(4) 0.000(4) 0.008(4) 0.000(4)
C26 0.038(5) 0.037(5) 0.035(4) 0.000(4) 0.007(4) 0.005(4)
C27 0.029(5) 0.034(5) 0.033(4) 0.000(4) 0.000(4) -0.006(4)
C28 0.033(5) 0.031(5) 0.041(5) -0.002(4) -0.001(4) -0.001(4)
C29 0.035(5) 0.045(6) 0.044(5) -0.015(4) 0.007(4) 0.002(4)
C30 0.033(5) 0.048(6) 0.039(5) -0.005(4) 0.014(4) 0.001(4)

loop_
_geom_bond_atom_site_label_1
_geom_bond_atom_site_label_2
_geom_bond_distance
_geom_bond_site_symmetry_2
_geom_bond_publ_flag
Mn1 C2 1.754(9) . ?
Mn1 C3 1.802(9) . ?
Mn1 C1 1.814(9) . ?
Mn1 P1 2.339(2) . ?
Mn1 P2 2.352(2) . ?
Mn1 Cl1 2.379(2) . ?
P1 C10 1.820(8) . ?
P1 C16 1.828(7) . ?
P1 C4 1.837(8) . ?
P2 C19 1.815(8) . ?
P2 C25 1.826(7) . ?
P2 C18 1.830(7) . ?
O1 C1 1.146(8) . ?
O2 C2 1.166(9) . ?
O3 C3 1.150(8) . ?
C4 C5 1.381(10) . ?
C4 C9 1.399(10) . ?
C5 C6 1.382(10) . ?
C6 C7 1.383(11) . ?
C7 C8 1.379(11) . ?
C8 C9 1.386(10) . ?
C10 C15 1.393(10) . ?
C10 C11 1.397(10) . ?
C11 C12 1.381(11) . ?
C12 C13 1.403(11) . ?
C13 C14 1.364(11) . ?
C14 C15 1.369(10) . ?
C16 C17 1.539(9) . ?
C17 C18 1.537(9) . ?
C19 C20 1.391(9) . ?
C19 C24 1.410(10) . ?
C20 C21 1.370(9) . ?
C21 C22 1.380(10) . ?
C22 C23 1.361(10) . ?
C23 C24 1.383(10) . ?
C25 C26 1.396(10) . ?
C25 C30 1.414(10) . ?
C26 C27 1.377(10) . ?
C27 C28 1.387(10) . ?
C28 C29 1.383(10) . ?
C29 C30 1.368(10) . ?
